data_1502618
loop_
_publ_author_name
'Fustero, Santos'
'Rodr\'iguez, Elsa'
'Herrera, Lidia'
'Asensio, Amparo'
'Maestro, Miguel A.'
'Barrio, Pablo'

_publ_section_title
;
 Intramolecular Michael reaction of tert-butylsulfinyl ketimines:
 asymmetric synthesis of 3-substituted indanones.
;
_journal_issue 24
_journal_name_full 'Organic letters'
_journal_page_first 6564
_journal_page_last 6567
_journal_paper_doi 10.1021/ol2028948
_journal_volume 13
_journal_year 2011
_chemical_absolute_configuration ad
_chemical_formula_moiety 'C17 H23 N O3 S'
_chemical_formula_sum 'C17 H23 N O3 S'
_chemical_formula_weight 321.42
_chemical_name_systematic
; 
 ? 
;
_space_group_IT_number 19
_symmetry_cell_setting orthorhombic
_symmetry_space_group_name_Hall 'P 2ac 2ab'
_symmetry_space_group_name_H-M 'P 21 21 21'
_atom_sites_solution_hydrogens geom
_atom_sites_solution_primary direct
_atom_sites_solution_secondary difmap
_audit_creation_method SHELXL-97
_cell_angle_alpha 90.00
_cell_angle_beta 90.00
_cell_angle_gamma 90.00
_cell_formula_units_Z 4
_cell_length_a 9.6319(2)
_cell_length_b 10.4594(3)
_cell_length_c 16.7964(5)
_cell_measurement_temperature 100(2)
_cell_volume 1692.13(8)
_computing_cell_refinement 'SAINT V7.12A (Bruker 2004)'
_computing_data_collection 'Apex2 V.1.0-27(Bruker 2005)'
_computing_data_reduction 'SAINT and XPREP Version 6.14, 2003'
_computing_molecular_graphics 'Bruker SHELXTL suite ver. 6.12, 2001'
_computing_publication_material 'Bruker SHELXTL suite ver. 6.12, 2001'
_computing_structure_refinement 'SHELXL-97 in SHELXTL  ver. 6.12, 2001'
_computing_structure_solution 'SHELXS-97 in SHELXTL ver. 6.12, 2001'
_diffrn_ambient_temperature 100(2)
_diffrn_measured_fraction_theta_full 0.998
_diffrn_measured_fraction_theta_max 0.998
_diffrn_measurement_device_type 'CCD area detector'
_diffrn_measurement_method 'phi and omega scans'
_diffrn_radiation_monochromator graphite
_diffrn_radiation_source 'fine-focus sealed tube'
_diffrn_radiation_type MoK\a
_diffrn_radiation_wavelength 0.71073
_diffrn_reflns_av_R_equivalents 0.0357
_diffrn_reflns_av_sigmaI/netI 0.0321
_diffrn_reflns_limit_h_max 12
_diffrn_reflns_limit_h_min -12
_diffrn_reflns_limit_k_max 13
_diffrn_reflns_limit_k_min -13
_diffrn_reflns_limit_l_max 22
_diffrn_reflns_limit_l_min -22
_diffrn_reflns_number 17615
_diffrn_reflns_theta_full 28.39
_diffrn_reflns_theta_max 28.39
_diffrn_reflns_theta_min 2.29
_exptl_absorpt_coefficient_mu 0.203
_exptl_absorpt_correction_T_max 0.9510
_exptl_absorpt_correction_T_min 0.9360
_exptl_absorpt_correction_type multi-scan
_exptl_absorpt_process_details
; 
 SADABS program multi-scan
 Blessing, Acta Cryst. (1995) A51 33-38
;
_exptl_crystal_colour colourless
_exptl_crystal_density_diffrn 1.262
_exptl_crystal_density_method 'not measured'
_exptl_crystal_description block
_exptl_crystal_F_000 688
_exptl_crystal_size_max 0.33
_exptl_crystal_size_mid 0.30
_exptl_crystal_size_min 0.25
_refine_diff_density_max 0.346
_refine_diff_density_min -0.325
_refine_diff_density_rms 0.102
_refine_ls_abs_structure_details 'Flack H D (1983), Acta Cryst. A39, 876-881'
_refine_ls_abs_structure_Flack 0.02(6)
_refine_ls_extinction_method none
_refine_ls_goodness_of_fit_ref 0.683
_refine_ls_hydrogen_treatment noref
_refine_ls_matrix_type full
_refine_ls_number_parameters 199
_refine_ls_number_reflns 4229
_refine_ls_number_restraints 0
_refine_ls_restrained_S_all 0.683
_refine_ls_R_factor_all 0.0378
_refine_ls_R_factor_gt 0.0324
_refine_ls_shift/su_max 0.001
_refine_ls_shift/su_mean 0.000
_refine_ls_structure_factor_coef Fsqd
_refine_ls_weighting_details 'calc w=1/[\s^2^(Fo^2^)+(0.1269P)^2^+0.7951P] where P=(Fo^2^+2Fc^2^)/3'
_refine_ls_weighting_scheme calc
_refine_ls_wR_factor_gt 0.0982
_refine_ls_wR_factor_ref 0.1138
_reflns_number_gt 3908
_reflns_number_total 4229
_reflns_threshold_expression >2sigma(I)
_cod_data_source_file ol2028948_si_002.cif
_cod_data_source_block anc1
_cod_original_cell_volume 1692.14(8)
_cod_original_sg_symbol_H-M P2(1)2(1)2(1)
_cod_database_code 1502618

loop_
_symmetry_equiv_pos_as_xyz
'x, y, z'
'-x+1/2, -y, z+1/2'
'-x, y+1/2, -z+1/2'
'x+1/2, -y+1/2, -z'

loop_
_atom_site_label
_atom_site_type_symbol
_atom_site_fract_x
_atom_site_fract_y
_atom_site_fract_z
_atom_site_U_iso_or_equiv
_atom_site_adp_type
_atom_site_occupancy
_atom_site_symmetry_multiplicity
_atom_site_calc_flag
_atom_site_refinement_flags
S1 S 0.27823(4) 0.95847(4) 0.80394(2) 0.01701(11) Uani 1 1 d .
O1 O 0.58230(16) 0.56957(12) 1.01997(8) 0.0249(3) Uani 1 1 d .
O2 O 0.43587(14) 0.59323(11) 1.12337(8) 0.0208(3) Uani 1 1 d .
O3 O 0.31285(16) 0.82051(12) 0.79592(8) 0.0253(3) Uani 1 1 d .
N1 N 0.39693(15) 1.04111(14) 0.85638(8) 0.0164(3) Uani 1 1 d .
C1 C 0.55908(18) 1.06421(15) 0.96402(10) 0.0156(3) Uani 1 1 d .
C2 C 0.58058(19) 1.19613(16) 0.96487(10) 0.0185(3) Uani 1 1 d .
H2A H 0.5354 1.2500 0.9275 0.022 Uiso 1 1 calc R
C3 C 0.66958(19) 1.24668(16) 1.02172(11) 0.0204(3) Uani 1 1 d .
H3B H 0.6865 1.3361 1.0230 0.025 Uiso 1 1 calc R
C4 C 0.73423(19) 1.16688(18) 1.07692(11) 0.0206(3) Uani 1 1 d .
H4A H 0.7928 1.2031 1.1165 0.025 Uiso 1 1 calc R
C5 C 0.71459(18) 1.03513(17) 1.07515(10) 0.0189(3) Uani 1 1 d .
H5A H 0.7605 0.9811 1.1122 0.023 Uiso 1 1 calc R
C6 C 0.62605(18) 0.98427(16) 1.01778(10) 0.0158(3) Uani 1 1 d .
C7 C 0.58971(18) 0.84546(15) 1.00365(10) 0.0158(3) Uani 1 1 d .
H7A H 0.6713 0.8017 0.9789 0.019 Uiso 1 1 calc R
C8 C 0.47089(19) 0.85123(16) 0.94218(11) 0.0187(3) Uani 1 1 d .
H8A H 0.4892 0.7918 0.8975 0.022 Uiso 1 1 calc R
H8B H 0.3815 0.8275 0.9673 0.022 Uiso 1 1 calc R
C9 C 0.46627(17) 0.98910(15) 0.91246(10) 0.0148(3) Uani 1 1 d .
C10 C 0.55188(19) 0.77657(16) 1.08030(10) 0.0178(3) Uani 1 1 d .
H10A H 0.6280 0.7882 1.1192 0.021 Uiso 1 1 calc R
H10B H 0.4674 0.8163 1.1029 0.021 Uiso 1 1 calc R
C11 C 0.52621(18) 0.63561(16) 1.06924(10) 0.0167(3) Uani 1 1 d .
C12 C 0.4131(2) 0.45582(17) 1.12675(11) 0.0219(4) Uani 1 1 d .
H12A H 0.5024 0.4098 1.1325 0.026 Uiso 1 1 calc R
H12B H 0.3661 0.4255 1.0778 0.026 Uiso 1 1 calc R
C13 C 0.3225(3) 0.4343(2) 1.19859(14) 0.0352(5) Uani 1 1 d .
H13A H 0.3036 0.3427 1.2044 0.053 Uiso 1 1 calc R
H13B H 0.2348 0.4805 1.1919 0.053 Uiso 1 1 calc R
H13C H 0.3702 0.4656 1.2463 0.053 Uiso 1 1 calc R
C14 C 0.31620(17) 1.03156(16) 0.70661(10) 0.0168(3) Uani 1 1 d .
C15 C 0.21653(19) 0.96364(17) 0.64940(10) 0.0213(3) Uani 1 1 d .
H15A H 0.2297 0.9971 0.5954 0.032 Uiso 1 1 calc R
H15B H 0.1206 0.9788 0.6663 0.032 Uiso 1 1 calc R
H15C H 0.2355 0.8716 0.6498 0.032 Uiso 1 1 calc R
C16 C 0.4667(2) 1.0064(2) 0.68407(11) 0.0256(4) Uani 1 1 d .
H16A H 0.4864 1.0454 0.6322 0.038 Uiso 1 1 calc R
H16B H 0.4827 0.9140 0.6810 0.038 Uiso 1 1 calc R
H16C H 0.5280 1.0436 0.7245 0.038 Uiso 1 1 calc R
C17 C 0.2835(2) 1.17377(17) 0.71193(11) 0.0238(4) Uani 1 1 d .
H17A H 0.3029 1.2145 0.6606 0.036 Uiso 1 1 calc R
H17B H 0.3412 1.2130 0.7533 0.036 Uiso 1 1 calc R
H17C H 0.1853 1.1853 0.7253 0.036 Uiso 1 1 calc R

loop_
_atom_site_aniso_label
_atom_site_aniso_U_11
_atom_site_aniso_U_22
_atom_site_aniso_U_33
_atom_site_aniso_U_23
_atom_site_aniso_U_13
_atom_site_aniso_U_12
S1 0.0165(2) 0.02073(19) 0.01377(19) 0.00147(15) -0.00139(14) -0.00275(15)
O1 0.0379(8) 0.0174(6) 0.0194(6) 0.0008(5) 0.0059(6) 0.0036(5)
O2 0.0229(7) 0.0165(6) 0.0229(6) 0.0019(5) 0.0040(5) -0.0007(5)
O3 0.0372(8) 0.0167(5) 0.0221(7) 0.0017(5) -0.0084(6) -0.0054(5)
N1 0.0179(7) 0.0159(6) 0.0153(6) 0.0005(5) -0.0010(5) 0.0000(5)
C1 0.0150(7) 0.0164(8) 0.0153(7) 0.0009(6) 0.0002(6) 0.0004(6)
C2 0.0205(8) 0.0166(7) 0.0182(8) 0.0021(6) -0.0013(6) 0.0011(6)
C3 0.0217(8) 0.0184(7) 0.0213(9) -0.0028(7) 0.0016(7) -0.0032(6)
C4 0.0186(8) 0.0252(8) 0.0180(8) -0.0027(7) -0.0003(6) -0.0039(7)
C5 0.0169(7) 0.0234(8) 0.0164(7) 0.0014(6) -0.0016(6) 0.0000(7)
C6 0.0136(7) 0.0182(7) 0.0157(8) 0.0005(6) 0.0024(6) -0.0001(6)
C7 0.0174(8) 0.0146(7) 0.0154(8) 0.0011(6) -0.0010(6) 0.0017(6)
C8 0.0231(9) 0.0143(7) 0.0186(8) 0.0035(6) -0.0051(6) -0.0027(6)
C9 0.0149(7) 0.0149(7) 0.0144(7) 0.0005(6) 0.0009(6) -0.0003(6)
C10 0.0234(9) 0.0151(7) 0.0150(8) 0.0006(6) 0.0027(6) 0.0018(6)
C11 0.0192(8) 0.0163(7) 0.0147(7) 0.0035(6) -0.0022(6) 0.0011(6)
C12 0.0263(9) 0.0170(7) 0.0226(9) 0.0023(7) -0.0013(7) -0.0050(7)
C13 0.0464(13) 0.0306(10) 0.0286(11) 0.0027(8) 0.0083(10) -0.0154(9)
C14 0.0171(7) 0.0215(7) 0.0118(7) 0.0022(6) 0.0003(6) 0.0007(6)
C15 0.0225(8) 0.0238(8) 0.0177(8) -0.0007(7) -0.0057(6) 0.0019(7)
C16 0.0193(9) 0.0397(10) 0.0177(9) 0.0015(7) 0.0020(7) 0.0011(7)
C17 0.0313(10) 0.0202(8) 0.0200(9) 0.0037(6) -0.0053(7) 0.0010(7)

loop_
_atom_type_symbol
_atom_type_description
_atom_type_scat_dispersion_real
_atom_type_scat_dispersion_imag
_atom_type_scat_source
C C 0.0033 0.0016 'International Tables Vol C Tables 4.2.6.8 and 6.1.1.4'
H H 0.0000 0.0000 'International Tables Vol C Tables 4.2.6.8 and 6.1.1.4'
N N 0.0061 0.0033 'International Tables Vol C Tables 4.2.6.8 and 6.1.1.4'
O O 0.0106 0.0060 'International Tables Vol C Tables 4.2.6.8 and 6.1.1.4'
S S 0.1246 0.1234 'International Tables Vol C Tables 4.2.6.8 and 6.1.1.4'

loop_
_geom_angle_atom_site_label_1
_geom_angle_atom_site_label_2
_geom_angle_atom_site_label_3
_geom_angle
O3 S1 N1 113.18(8)
O3 S1 C14 106.14(8)
N1 S1 C14 96.69(7)
C11 O2 C12 116.95(14)
C9 N1 S1 121.54(13)
C6 C1 C2 121.29(16)
C6 C1 C9 110.07(14)
C2 C1 C9 128.62(15)
C3 C2 C1 118.40(16)
C3 C2 H2A 120.8
C1 C2 H2A 120.8
C2 C3 C4 120.35(16)
C2 C3 H3B 119.8
C4 C3 H3B 119.8
C5 C4 C3 121.20(17)
C5 C4 H4A 119.4
C3 C4 H4A 119.4
C4 C5 C6 118.45(16)
C4 C5 H5A 120.8
C6 C5 H5A 120.8
C1 C6 C5 120.28(15)
C1 C6 C7 111.61(15)
C5 C6 C7 128.11(15)
C6 C7 C10 112.19(14)
C6 C7 C8 103.84(13)
C10 C7 C8 114.06(15)
C6 C7 H7A 108.9
C10 C7 H7A 108.9
C8 C7 H7A 108.9
C9 C8 C7 106.11(13)
C9 C8 H8A 110.5
C7 C8 H8A 110.5
C9 C8 H8B 110.5
C7 C8 H8B 110.5
H8A C8 H8B 108.7
N1 C9 C1 121.63(15)
N1 C9 C8 131.23(15)
C1 C9 C8 107.11(14)
C11 C10 C7 113.51(14)
C11 C10 H10A 108.9
C7 C10 H10A 108.9
C11 C10 H10B 108.9
C7 C10 H10B 108.9
H10A C10 H10B 107.7
O1 C11 O2 124.72(16)
O1 C11 C10 124.87(16)
O2 C11 C10 110.37(14)
O2 C12 C13 105.46(15)
O2 C12 H12A 110.6
C13 C12 H12A 110.6
O2 C12 H12B 110.6
C13 C12 H12B 110.6
H12A C12 H12B 108.8
C12 C13 H13A 109.5
C12 C13 H13B 109.5
H13A C13 H13B 109.5
C12 C13 H13C 109.5
H13A C13 H13C 109.5
H13B C13 H13C 109.5
C16 C14 C17 112.36(16)
C16 C14 C15 111.15(15)
C17 C14 C15 111.09(14)
C16 C14 S1 109.78(12)
C17 C14 S1 108.20(12)
C15 C14 S1 103.87(11)
C14 C15 H15A 109.5
C14 C15 H15B 109.5
H15A C15 H15B 109.5
C14 C15 H15C 109.5
H15A C15 H15C 109.5
H15B C15 H15C 109.5
C14 C16 H16A 109.5
C14 C16 H16B 109.5
H16A C16 H16B 109.5
C14 C16 H16C 109.5
H16A C16 H16C 109.5
H16B C16 H16C 109.5
C14 C17 H17A 109.5
C14 C17 H17B 109.5
H17A C17 H17B 109.5
C14 C17 H17C 109.5
H17A C17 H17C 109.5
H17B C17 H17C 109.5

loop_
_geom_bond_atom_site_label_1
_geom_bond_atom_site_label_2
_geom_bond_distance
S1 O3 1.4872(13)
S1 N1 1.6822(15)
S1 C14 1.8414(17)
O1 C11 1.206(2)
O2 C11 1.334(2)
O2 C12 1.455(2)
N1 C9 1.276(2)
C1 C6 1.389(2)
C1 C2 1.395(2)
C1 C9 1.472(2)
C2 C3 1.388(3)
C2 H2A 0.9500
C3 C4 1.394(3)
C3 H3B 0.9500
C4 C5 1.391(2)
C4 H4A 0.9500
C5 C6 1.392(2)
C5 H5A 0.9500
C6 C7 1.512(2)
C7 C10 1.520(2)
C7 C8 1.542(2)
C7 H7A 1.0000
C8 C9 1.527(2)
C8 H8A 0.9900
C8 H8B 0.9900
C10 C11 1.506(2)
C10 H10A 0.9900
C10 H10B 0.9900
C12 C13 1.506(3)
C12 H12A 0.9900
C12 H12B 0.9900
C13 H13A 0.9800
C13 H13B 0.9800
C13 H13C 0.9800
C14 C16 1.521(2)
C14 C17 1.523(2)
C14 C15 1.533(2)
C15 H15A 0.9800
C15 H15B 0.9800
C15 H15C 0.9800
C16 H16A 0.9800
C16 H16B 0.9800
C16 H16C 0.9800
C17 H17A 0.9800
C17 H17B 0.9800
C17 H17C 0.9800

loop_
_geom_torsion_atom_site_label_1
_geom_torsion_atom_site_label_2
_geom_torsion_atom_site_label_3
_geom_torsion_atom_site_label_4
_geom_torsion
O3 S1 N1 C9 -31.24(17)
C14 S1 N1 C9 -142.02(14)
C6 C1 C2 C3 -0.9(3)
C9 C1 C2 C3 177.20(17)
C1 C2 C3 C4 -0.7(3)
C2 C3 C4 C5 1.8(3)
C3 C4 C5 C6 -1.4(3)
C2 C1 C6 C5 1.3(3)
C9 C1 C6 C5 -177.07(15)
C2 C1 C6 C7 -178.27(16)
C9 C1 C6 C7 3.3(2)
C4 C5 C6 C1 -0.2(3)
C4 C5 C6 C7 179.33(17)
C1 C6 C7 C10 -132.85(16)
C5 C6 C7 C10 47.6(2)
C1 C6 C7 C8 -9.21(19)
C5 C6 C7 C8 171.22(17)
C6 C7 C8 C9 11.17(18)
C10 C7 C8 C9 133.58(15)
S1 N1 C9 C1 -173.33(12)
S1 N1 C9 C8 4.5(3)
C6 C1 C9 N1 -177.57(16)
C2 C1 C9 N1 4.2(3)
C6 C1 C9 C8 4.17(19)
C2 C1 C9 C8 -174.07(18)
C7 C8 C9 N1 172.27(17)
C7 C8 C9 C1 -9.69(18)
C6 C7 C10 C11 -175.39(14)
C8 C7 C10 C11 66.90(19)
C12 O2 C11 O1 5.3(3)
C12 O2 C11 C10 -172.72(15)
C7 C10 C11 O1 30.9(3)
C7 C10 C11 O2 -151.06(15)
C11 O2 C12 C13 172.96(17)
O3 S1 C14 C16 -56.58(15)
N1 S1 C14 C16 59.94(14)
O3 S1 C14 C17 -179.52(12)
N1 S1 C14 C17 -63.00(13)
O3 S1 C14 C15 62.36(13)
N1 S1 C14 C15 178.88(11)
